data_2214155
loop_
_publ_author_name
'B. Thimme Gowda'
'Sabine Foro'
'Hartmut Fuess'

_publ_section_title
;
 <i>N</i>-(3,5-Dichlorophenyl)methanesulfonamide
;
_journal_coeditor_code DN2186
_journal_issue 7
_journal_name_full 'Acta Crystallographica Section E'
_journal_page_first o3102
_journal_page_last o3102
_journal_paper_doi 10.1107/S1600536807026724
_journal_volume 63
_journal_year 2007
_chemical_formula_iupac 'C7 H7 Cl2 N O2 S'
_chemical_formula_moiety 'C7 H7 Cl2 N O2 S'
_chemical_formula_sum 'C7 H7 Cl2 N O2 S'
_chemical_formula_weight 240.10
_chemical_name_common Methanesulfon-3,5-dichloroanilide
_chemical_name_systematic
;
N-(3,5-dichlorophenyl)methanesulfonamide
;
_space_group_IT_number 14
_symmetry_cell_setting monoclinic
_symmetry_space_group_name_Hall '-P 2ybc'
_symmetry_space_group_name_H-M 'P 1 21/c 1'
_atom_sites_solution_hydrogens geom
_atom_sites_solution_primary direct
_atom_sites_solution_secondary difmap
_audit_creation_method SHELXL97
_cell_angle_alpha 90.00
_cell_angle_beta 96.60(2)
_cell_angle_gamma 90.00
_cell_formula_units_Z 4
_cell_length_a 16.076(3)
_cell_length_b 5.053(2)
_cell_length_c 12.148(3)
_cell_measurement_reflns_used 25
_cell_measurement_temperature 299(2)
_cell_measurement_theta_max 19.86
_cell_measurement_theta_min 2.77
_cell_volume 980.3(5)
_computing_cell_refinement 'CAD-4-PC Software'
_computing_data_collection 'CAD-4-PC Software (Enraf--Nonius, 1996)'
_computing_data_reduction 'REDU4 (Stoe & Cie, 1987)'
_computing_molecular_graphics
;
ORTEPIII (Burnett & Johnson, 1996), ORTEP-3 for Windows (Farrugia,
1997) and
PLATON (Spek, 2003)
;
_computing_publication_material SHELXL97
_computing_structure_refinement 'SHELXL97 (Sheldrick, 1997)'
_computing_structure_solution 'SHELXS97 (Sheldrick, 1997)'
_diffrn_ambient_temperature 299(2)
_diffrn_measured_fraction_theta_full 0.996
_diffrn_measured_fraction_theta_max 0.996
_diffrn_measurement_device_type 'Enraf--Nonius CAD4'
_diffrn_measurement_method \w
_diffrn_radiation_monochromator graphite
_diffrn_radiation_source 'fine-focus sealed tube'
_diffrn_radiation_type CuK\a
_diffrn_radiation_wavelength 1.54180
_diffrn_reflns_av_R_equivalents 0.0590
_diffrn_reflns_av_sigmaI/netI 0.0335
_diffrn_reflns_limit_h_max 19
_diffrn_reflns_limit_h_min -19
_diffrn_reflns_limit_k_max 6
_diffrn_reflns_limit_k_min 0
_diffrn_reflns_limit_l_max 1
_diffrn_reflns_limit_l_min -14
_diffrn_reflns_number 1828
_diffrn_reflns_theta_full 67.05
_diffrn_reflns_theta_max 67.05
_diffrn_reflns_theta_min 2.77
_diffrn_standards_decay_% 2.5
_diffrn_standards_interval_time 120
_diffrn_standards_number 3
_exptl_absorpt_coefficient_mu 7.698
_exptl_absorpt_correction_T_max 0.5968
_exptl_absorpt_correction_T_min 0.0429
_exptl_absorpt_correction_type psi-scan
_exptl_absorpt_process_details '(North <i>et al.</i>,  1968)'
_exptl_crystal_colour colourless
_exptl_crystal_density_diffrn 1.627
_exptl_crystal_density_method 'not measured'
_exptl_crystal_description 'long laminar'
_exptl_crystal_F_000 488
_exptl_crystal_size_max 0.75
_exptl_crystal_size_mid 0.30
_exptl_crystal_size_min 0.03
_refine_diff_density_max 1.166
_refine_diff_density_min -0.695
_refine_ls_extinction_method none
_refine_ls_goodness_of_fit_ref 1.094
_refine_ls_hydrogen_treatment mixed
_refine_ls_matrix_type full
_refine_ls_number_parameters 123
_refine_ls_number_reflns 1731
_refine_ls_number_restraints 1
_refine_ls_restrained_S_all 1.094
_refine_ls_R_factor_all 0.1039
_refine_ls_R_factor_gt 0.0920
_refine_ls_shift/su_max 0.000
_refine_ls_shift/su_mean 0.000
_refine_ls_structure_factor_coef Fsqd
_refine_ls_weighting_details 'calc w = 1/[\s^2^(Fo^2^)+(0.2P)^2^] where P=(Fo^2^+2Fc^2^)/3'
_refine_ls_weighting_scheme calc
_refine_ls_wR_factor_gt 0.2365
_refine_ls_wR_factor_ref 0.2545
_reflns_number_gt 1424
_reflns_number_total 1731
_reflns_threshold_expression I>2\s(I)
_cod_data_source_file dn2186.cif
_cod_data_source_block I
_cod_original_sg_symbol_H-M 'P 21/c'
_cod_database_code 2214155
_cod_database_fobs_code 2214155

loop_
_symmetry_equiv_pos_as_xyz
'x, y, z'
'-x, y+1/2, -z+1/2'
'-x, -y, -z'
'x, -y-1/2, z-1/2'

loop_
_atom_site_type_symbol
_atom_site_label
_atom_site_fract_x
_atom_site_fract_y
_atom_site_fract_z
_atom_site_U_iso_or_equiv
_atom_site_adp_type
_atom_site_calc_flag
_atom_site_refinement_flags
_atom_site_occupancy
C C1 0.6079(3) 0.3484(10) 1.0081(4) 0.0512(12) Uani d . 1
H H1A 0.5810 0.2657 1.0658 0.077 Uiso calc R 1
H H1B 0.5894 0.5286 0.9994 0.077 Uiso calc R 1
H H1C 0.6675 0.3447 1.0275 0.077 Uiso calc R 1
C C6 0.7071(3) 0.3919(9) 0.7811(3) 0.0415(10) Uani d . 1
C C7 0.7711(3) 0.2524(11) 0.8417(4) 0.0525(12) Uani d . 1
H H7 0.7596 0.1182 0.8901 0.063 Uiso calc R 1
C C8 0.8527(4) 0.3193(11) 0.8280(5) 0.0587(13) Uani d . 1
C C9 0.8727(3) 0.5086(12) 0.7540(5) 0.0611(13) Uani d . 1
H H9 0.9281 0.5488 0.7456 0.073 Uiso calc R 1
C C10 0.8076(4) 0.6353(11) 0.6932(5) 0.0562(12) Uani d . 1
C C11 0.7251(3) 0.5846(9) 0.7054(4) 0.0482(11) Uani d . 1
H H11 0.6822 0.6770 0.6641 0.058 Uiso calc R 1
N N5 0.6212(2) 0.3432(8) 0.7865(3) 0.0437(9) Uani d D 1
O O3 0.4928(2) 0.1929(7) 0.8545(3) 0.0532(9) Uani d . 1
O O4 0.6204(2) -0.0779(7) 0.8935(3) 0.0618(10) Uani d . 1
S S2 0.58202(7) 0.1770(2) 0.88336(8) 0.0415(5) Uani d . 1
Cl Cl12 0.83015(11) 0.8707(3) 0.59639(16) 0.0837(6) Uani d . 1
Cl Cl13 0.93272(10) 0.1532(5) 0.90719(17) 0.0962(8) Uani d . 1
H H5 0.586(2) 0.451(7) 0.754(3) 0.033(11) Uiso d D 1

loop_
_atom_site_aniso_label
_atom_site_aniso_U_11
_atom_site_aniso_U_22
_atom_site_aniso_U_33
_atom_site_aniso_U_12
_atom_site_aniso_U_13
_atom_site_aniso_U_23
C1 0.063(3) 0.046(3) 0.043(2) -0.002(2) 0.003(2) -0.0037(19)
C6 0.046(2) 0.035(2) 0.043(2) 0.0028(18) 0.0066(17) -0.0026(17)
C7 0.056(3) 0.051(3) 0.051(2) 0.007(2) 0.008(2) 0.006(2)
C8 0.053(3) 0.061(3) 0.061(3) 0.006(2) 0.003(2) 0.006(2)
C9 0.051(3) 0.060(3) 0.074(3) -0.006(2) 0.017(2) 0.002(3)
C10 0.063(3) 0.046(3) 0.063(3) -0.001(2) 0.022(2) 0.005(2)
C11 0.056(2) 0.036(2) 0.053(2) 0.004(2) 0.012(2) 0.0040(19)
N5 0.043(2) 0.045(2) 0.0418(19) 0.0047(15) 0.0016(16) 0.0088(15)
O3 0.0509(18) 0.048(2) 0.0596(19) -0.0087(14) 0.0031(15) -0.0066(14)
O4 0.076(2) 0.0288(18) 0.082(2) 0.0097(17) 0.0151(19) 0.0060(16)
S2 0.0479(7) 0.0299(7) 0.0466(7) -0.0017(4) 0.0061(5) -0.0010(4)
Cl12 0.0841(11) 0.0712(11) 0.1022(12) -0.0009(8) 0.0379(9) 0.0311(9)
Cl13 0.0531(9) 0.1287(19) 0.1048(13) 0.0228(8) 0.0006(8) 0.0388(11)

loop_
_atom_type_symbol
_atom_type_description
_atom_type_scat_dispersion_real
_atom_type_scat_dispersion_imag
_atom_type_scat_source
C C 0.0181 0.0091 'International Tables Vol C Tables 4.2.6.8 and 6.1.1.4'
H H 0.0000 0.0000 'International Tables Vol C Tables 4.2.6.8 and 6.1.1.4'
N N 0.0311 0.0180 'International Tables Vol C Tables 4.2.6.8 and 6.1.1.4'
O O 0.0492 0.0322 'International Tables Vol C Tables 4.2.6.8 and 6.1.1.4'
S S 0.3331 0.5567 'International Tables Vol C Tables 4.2.6.8 and 6.1.1.4'
Cl Cl 0.3639 0.7018 'International Tables Vol C Tables 4.2.6.8 and 6.1.1.4'

loop_
_geom_angle_atom_site_label_1
_geom_angle_atom_site_label_2
_geom_angle_atom_site_label_3
_geom_angle
S2 C1 H1A 109.5
S2 C1 H1B 109.5
H1A C1 H1B 109.5
S2 C1 H1C 109.5
H1A C1 H1C 109.5
H1B C1 H1C 109.5
C7 C6 C11 120.6(4)
C7 C6 N5 123.8(4)
C11 C6 N5 115.5(4)
C8 C7 C6 117.9(5)
C8 C7 H7 121.1
C6 C7 H7 121.1
C9 C8 C7 123.0(5)
C9 C8 Cl13 119.0(4)
C7 C8 Cl13 117.9(4)
C10 C9 C8 117.1(5)
C10 C9 H9 121.4
C8 C9 H9 121.4
C9 C10 C11 122.8(5)
C9 C10 Cl12 118.6(4)
C11 C10 Cl12 118.6(4)
C10 C11 C6 118.5(5)
C10 C11 H11 120.7
C6 C11 H11 120.7
C6 N5 S2 125.8(3)
C6 N5 H5 118(3)
S2 N5 H5 112(3)
O4 S2 O3 118.7(2)
O4 S2 N5 109.2(2)
O3 S2 N5 104.6(2)
O4 S2 C1 108.3(2)
O3 S2 C1 108.3(2)
N5 S2 C1 107.2(2)

loop_
_geom_bond_atom_site_label_1
_geom_bond_atom_site_label_2
_geom_bond_distance
C1 S2 1.754(5)
C1 H1A 0.9600
C1 H1B 0.9600
C1 H1C 0.9600
C6 C7 1.387(7)
C6 C11 1.392(7)
C6 N5 1.412(6)
C7 C8 1.382(8)
C7 H7 0.9300
C8 C9 1.376(8)
C8 Cl13 1.732(6)
C9 C10 1.369(8)
C9 H9 0.9300
C10 C11 1.376(7)
C10 Cl12 1.740(5)
C11 H11 0.9300
N5 S2 1.630(4)
N5 H5 0.85(3)
O3 S2 1.439(4)
O4 S2 1.427(4)

loop_
_geom_hbond_atom_site_label_D
_geom_hbond_atom_site_label_H
_geom_hbond_atom_site_label_A
_geom_hbond_site_symmetry_A
_geom_hbond_distance_DH
_geom_hbond_distance_HA
_geom_hbond_distance_DA
_geom_hbond_angle_DHA
N5 H5 O3 2_656 0.85(3) 2.11(4) 2.949(5) 170(4)
C1 H1B O4 1_565 0.96 2.45 3.233(6) 138.4

loop_
_cod_related_entry_id
_cod_related_entry_database
_cod_related_entry_code
1 ChemSpider 698883
